data_1547165
loop_
_publ_author_name
'Gao, Yuelei'
'Hu, Zhongyan'
'Dong, Jinhuan'
'Liu, Jun'
'Xu, Xianxiu'

_publ_section_title
;
 Chemoselective Double Annulation of Two Different Isocyanides: Rapid
 Access to Trifluoromethylated Indole-Fused Heterocycles.
;
_journal_issue 19
_journal_name_full 'Organic letters'
_journal_page_first 5292
_journal_page_last 5295
_journal_paper_doi 10.1021/acs.orglett.7b02582
_journal_volume 19
_journal_year 2017
_chemical_formula_moiety 'C24 H17 F3 N2 O, 0.25(C4 H10 O)'
_chemical_formula_sum 'C25 H19.5 F3 N2 O1.25'
_chemical_formula_weight 424.92
_space_group_crystal_system triclinic
_space_group_IT_number 2
_space_group_name_Hall '-P 1'
_space_group_name_H-M_alt 'P -1'
_symmetry_space_group_name_Hall '-P 1'
_symmetry_space_group_name_H-M 'P -1'
_atom_sites_solution_hydrogens geom
_atom_sites_solution_primary dual
_audit_creation_date 2017-08-03
_audit_creation_method
;
Olex2 1.2-beta
(compiled 2017.07.20 svn.r3457 for OlexSys, GUI svn.r5370)
;
_cell_angle_alpha 96.034(5)
_cell_angle_beta 99.172(5)
_cell_angle_gamma 99.186(5)
_cell_formula_units_Z 8
_cell_length_a 10.3304(12)
_cell_length_b 17.890(2)
_cell_length_c 23.784(3)
_cell_measurement_reflns_used 9992
_cell_measurement_temperature 291(2)
_cell_measurement_theta_max 26.66
_cell_measurement_theta_min 2.33
_cell_volume 4245.1(9)
_computing_cell_refinement 'SAINT v8.37A (Bruker, 2015)'
_computing_data_reduction 'SAINT v8.37A (Bruker, 2015)'
_computing_molecular_graphics 'Olex2 (Dolomanov et al., 2009)'
_computing_publication_material 'Olex2 (Dolomanov et al., 2009)'
_computing_structure_refinement 'ShelXL (Sheldrick, 2015)'
_computing_structure_solution 'ShelXT (Sheldrick, 2015)'
_diffrn_ambient_temperature 291.0
_diffrn_measured_fraction_theta_full 0.998
_diffrn_measured_fraction_theta_max 0.993
_diffrn_measurement_device_type 'CCD area detector'
_diffrn_measurement_method 'phi and omega scans'
_diffrn_radiation_monochromator graphite
_diffrn_radiation_type MoK\a
_diffrn_radiation_wavelength 0.71073
_diffrn_reflns_av_R_equivalents 0.0906
_diffrn_reflns_av_unetI/netI 0.0869
_diffrn_reflns_Laue_measured_fraction_full 0.998
_diffrn_reflns_Laue_measured_fraction_max 0.993
_diffrn_reflns_limit_h_max 13
_diffrn_reflns_limit_h_min -13
_diffrn_reflns_limit_k_max 23
_diffrn_reflns_limit_k_min -23
_diffrn_reflns_limit_l_max 31
_diffrn_reflns_limit_l_min -31
_diffrn_reflns_number 83277
_diffrn_reflns_point_group_measured_fraction_full 0.998
_diffrn_reflns_point_group_measured_fraction_max 0.993
_diffrn_reflns_theta_full 25.242
_diffrn_reflns_theta_max 28.275
_diffrn_reflns_theta_min 2.351
_exptl_absorpt_coefficient_mu 0.101
_exptl_absorpt_correction_type none
_exptl_crystal_colour 'clear colourless'
_exptl_crystal_colour_lustre clear
_exptl_crystal_colour_primary colourless
_exptl_crystal_density_diffrn 1.330
_exptl_crystal_description block
_exptl_crystal_F_000 1764
_exptl_crystal_size_max 0.25
_exptl_crystal_size_mid 0.17
_exptl_crystal_size_min 0.14
_refine_diff_density_max 0.428
_refine_diff_density_min -0.459
_refine_diff_density_rms 0.136
_refine_ls_extinction_method none
_refine_ls_goodness_of_fit_ref 1.041
_refine_ls_hydrogen_treatment constr
_refine_ls_matrix_type full
_refine_ls_number_parameters 1132
_refine_ls_number_reflns 20924
_refine_ls_number_restraints 105
_refine_ls_restrained_S_all 1.053
_refine_ls_R_factor_all 0.1776
_refine_ls_R_factor_gt 0.0729
_refine_ls_shift/su_max 0.000
_refine_ls_shift/su_mean 0.000
_refine_ls_structure_factor_coef Fsqd
_refine_ls_weighting_details 'w=1/[\s^2^(Fo^2^)+(0.0799P)^2^+1.3016P] where P=(Fo^2^+2Fc^2^)/3'
_refine_ls_weighting_scheme calc
_refine_ls_wR_factor_gt 0.1636
_refine_ls_wR_factor_ref 0.2102
_reflns_Friedel_coverage 0.000
_reflns_number_gt 9757
_reflns_number_total 20924
_reflns_threshold_expression 'I > 2\s(I)'
_cod_data_source_file ol7b02582_si_002.cif
_cod_data_source_block 01
_cod_depositor_comments
;
          Adding full bibliography for 1547165.cif.

2019-01-24
Z value and formula fixed to values more according to usual
chemical conventions.                 miguel
;
_cod_original_formula_sum 'C100 H78 F12 N8 O5'
_cod_original_formula_weight 1699.70
_cod_original_formula_moiety '4(C24 H17 F3 N2 O), C4 H10 O'
_cod_original_formula_units_Z 2
_cod_database_code 1547165
_shelx_shelxl_version_number 2014/7
_shelx_space_group_comment
;
The symmetry employed for this shelxl refinement is uniquely defined
by the following loop, which should always be used as a source of
symmetry information in preference to the above space-group names.
They are only intended as comments.
;
_shelx_estimated_absorpt_t_max 0.986
_shelx_estimated_absorpt_t_min 0.975
_olex2_refinement_description
;
1. Fixed Uiso
 At 1.2 times of:
  All C(H) groups, All C(H,H) groups
 At 1.5 times of:
  All C(H,H,H) groups
2. Uiso/Uaniso restraints and constraints
O5 \\sim C97 \\sim C98 \\sim C99 \\sim C100: within 2A with sigma of 0.01 and
sigma for terminal atoms of 0.01
C18 \\sim C19 \\sim C20 \\sim H20 \\sim C21 \\sim C22 \\sim H22 \\sim C23 \\sim
C24 \\sim H24A \\sim H24B \\sim H24C \\sim H97A: within 2A with sigma of 0.01
and sigma for terminal atoms of 0.02
3.a Secondary CH2 refined with riding coordinates:
 C98(H98A,H98B), C99(H99A,H99B)
3.b Aromatic/amide H refined with riding coordinates:
 C1(H1), C6(H6), C7(H7), C8(H8), C9(H9), C11(H11), C12(H12), C13(H13),
 C14(H14), C15(H15), C19(H19), C20(H20), C22(H22), C23(H23), C25(H25), C29(H29),
  C30(H30), C31(H31), C32(H32), C35(H35), C36(H36), C37(H37), C38(H38),
 C39(H39), C43(H43), C44(H44), C46(H46), C47(H47), C49(H49), C54(H54), C55(H55),
  C56(H56), C57(H57), C59(H59), C60(H60), C61(H61), C62(H62), C63(H63),
 C67(H67), C68(H68), C70(H70), C71(H71), C73(H73), C78(H78), C79(H79), C80(H80),
  C81(H81), C83(H83), C84(H84), C85(H85), C86(H86), C87(H87), C91(H91),
 C92(H92), C94(H94), C95(H95)
3.c Idealised Me refined as rotating group:
 C24(H24A,H24B,H24C), C48(H48A,H48B,H48C), C72(H72A,H72B,H72C), C96(H96A,H96B,
 H96C), C97(H97A,H97B,H97C), C100(H10A,H10B,H10C)
;
_olex2_submission_special_instructions 'No special instructions were received'

loop_
_space_group_symop_operation_xyz
'x, y, z'
'-x, -y, -z'

loop_
_atom_site_label
_atom_site_type_symbol
_atom_site_fract_x
_atom_site_fract_y
_atom_site_fract_z
_atom_site_U_iso_or_equiv
_atom_site_adp_type
_atom_site_occupancy
_atom_site_site_symmetry_order
_atom_site_calc_flag
_atom_site_refinement_flags_posn
_atom_site_refinement_flags_adp
_atom_site_disorder_assembly
_atom_site_disorder_group
F1 F 0.78255(18) 1.10578(11) 0.75786(9) 0.0765(6) Uani 1 1 d . . . .
F2 F 0.76814(16) 1.07635(11) 0.66708(8) 0.0730(5) Uani 1 1 d . . . .
F3 F 0.77892(17) 0.99046(10) 0.72318(9) 0.0741(6) Uani 1 1 d . . . .
O1 O 1.01996(17) 1.05664(10) 0.78030(8) 0.0444(5) Uani 1 1 d . . . .
N1 N 1.2049(2) 1.15365(12) 0.78579(9) 0.0404(5) Uani 1 1 d . . . .
N2 N 1.0136(2) 1.15976(12) 0.72168(9) 0.0454(6) Uani 1 1 d . . . .
C1 C 1.1261(3) 1.19131(15) 0.75093(12) 0.0441(7) Uani 1 1 d . . . .
H1 H 1.1568 1.2425 0.7487 0.053 Uiso 1 1 calc R . . .
C2 C 1.1486(3) 1.08579(14) 0.80328(11) 0.0373(6) Uani 1 1 d . . . .
C3 C 1.2342(2) 1.06289(15) 0.84470(11) 0.0383(6) Uani 1 1 d . . . .
C4 C 1.3539(2) 1.12168(15) 0.85522(11) 0.0408(6) Uani 1 1 d . . . .
C5 C 1.3335(3) 1.17712(15) 0.81841(11) 0.0424(6) Uani 1 1 d . . . .
C6 C 1.4288(3) 1.23999(17) 0.81633(13) 0.0552(8) Uani 1 1 d . . . .
H6 H 1.4129 1.2751 0.7910 0.066 Uiso 1 1 calc R . . .
C7 C 1.5486(3) 1.24828(19) 0.85369(16) 0.0682(10) Uani 1 1 d . . . .
H7 H 1.6154 1.2898 0.8535 0.082 Uiso 1 1 calc R . . .
C8 C 1.5711(3) 1.1957(2) 0.89152(15) 0.0686(10) Uani 1 1 d . . . .
H8 H 1.6526 1.2030 0.9164 0.082 Uiso 1 1 calc R . . .
C9 C 1.4757(3) 1.13300(17) 0.89306(13) 0.0536(8) Uani 1 1 d . . . .
H9 H 1.4921 1.0987 0.9189 0.064 Uiso 1 1 calc R . . .
C10 C 1.2088(3) 0.99321(15) 0.87206(11) 0.0419(6) Uani 1 1 d . . . .
C11 C 1.3104(3) 0.95370(18) 0.88972(13) 0.0563(8) Uani 1 1 d . . . .
H11 H 1.3960 0.9707 0.8833 0.068 Uiso 1 1 calc R . . .
C12 C 1.2857(4) 0.88936(19) 0.91680(15) 0.0729(10) Uani 1 1 d . . . .
H12 H 1.3550 0.8639 0.9285 0.087 Uiso 1 1 calc R . . .
C13 C 1.1607(4) 0.86280(19) 0.92661(15) 0.0699(10) Uani 1 1 d . . . .
H13 H 1.1454 0.8203 0.9456 0.084 Uiso 1 1 calc R . . .
C14 C 1.0581(3) 0.89948(18) 0.90818(14) 0.0626(9) Uani 1 1 d . . . .
H14 H 0.9724 0.8808 0.9138 0.075 Uiso 1 1 calc R . . .
C15 C 1.0811(3) 0.96417(16) 0.88132(12) 0.0507(7) Uani 1 1 d . . . .
H15 H 1.0106 0.9886 0.8693 0.061 Uiso 1 1 calc R . . .
C16 C 0.9771(3) 1.07875(15) 0.72389(11) 0.0413(6) Uani 1 1 d . . . .
C17 C 0.8255(3) 1.06218(17) 0.71820(14) 0.0523(8) Uani 1 1 d . . . .
C18 C 1.0241(3) 1.03074(15) 0.67756(12) 0.0442(7) Uani 1 1 d . U . .
C19 C 1.0305(3) 0.95482(17) 0.68242(15) 0.0614(8) Uani 1 1 d . U . .
H19 H 1.0102 0.9341 0.7149 0.074 Uiso 1 1 calc R . . .
C20 C 1.0675(3) 0.9097(2) 0.63820(18) 0.0777(11) Uani 1 1 d . U . .
H20 H 1.0726 0.8590 0.6420 0.093 Uiso 1 1 calc R U . .
C21 C 1.0968(3) 0.9383(2) 0.58921(17) 0.0761(10) Uani 1 1 d . U . .
C22 C 1.0921(3) 1.0134(2) 0.58547(16) 0.0773(10) Uani 1 1 d . U . .
H22 H 1.1139 1.0341 0.5532 0.093 Uiso 1 1 calc R U . .
C23 C 1.0556(3) 1.05951(19) 0.62864(13) 0.0595(8) Uani 1 1 d . U . .
H23 H 1.0523 1.1104 0.6247 0.071 Uiso 1 1 calc R . . .
C24 C 1.1313(4) 0.8863(3) 0.5416(2) 0.1265(18) Uani 1 1 d . U . .
H24A H 1.1900 0.9158 0.5213 0.190 Uiso 1 1 calc GR U . .
H24B H 1.0512 0.8624 0.5154 0.190 Uiso 1 1 calc GR U . .
H24C H 1.1745 0.8478 0.5577 0.190 Uiso 1 1 calc GR U . .
F4 F 0.76335(17) 0.92974(10) 0.55388(9) 0.0718(5) Uani 1 1 d . . . .
F5 F 0.75055(18) 0.82199(11) 0.50305(9) 0.0821(6) Uani 1 1 d . . . .
F6 F 0.75233(16) 0.82696(11) 0.59322(8) 0.0714(5) Uani 1 1 d . . . .
O2 O 0.51093(16) 0.76603(9) 0.53375(7) 0.0389(4) Uani 1 1 d . . . .
N3 N 0.3298(2) 0.78020(11) 0.46574(9) 0.0362(5) Uani 1 1 d . . . .
N4 N 0.5157(2) 0.87725(12) 0.48293(10) 0.0452(6) Uani 1 1 d . . . .
C25 C 0.4063(3) 0.84343(14) 0.45216(11) 0.0415(6) Uani 1 1 d . . . .
H25 H 0.3762 0.8625 0.4185 0.050 Uiso 1 1 calc R . . .
C26 C 0.3804(2) 0.74294(13) 0.51021(10) 0.0326(6) Uani 1 1 d . . . .
C27 C 0.2887(2) 0.68448(13) 0.51972(10) 0.0320(6) Uani 1 1 d . . . .
C28 C 0.1709(2) 0.68311(13) 0.47631(10) 0.0345(6) Uani 1 1 d . . . .
C29 C 0.0463(2) 0.63536(15) 0.46096(12) 0.0429(6) Uani 1 1 d . . . .
H29 H 0.0248 0.5942 0.4806 0.052 Uiso 1 1 calc R . . .
C30 C -0.0441(3) 0.65025(17) 0.41624(13) 0.0537(8) Uani 1 1 d . . . .
H30 H -0.1275 0.6190 0.4062 0.064 Uiso 1 1 calc R . . .
C31 C -0.0138(3) 0.71064(17) 0.38579(12) 0.0525(8) Uani 1 1 d . . . .
H31 H -0.0773 0.7193 0.3559 0.063 Uiso 1 1 calc R . . .
C32 C 0.1080(3) 0.75783(16) 0.39891(11) 0.0443(7) Uani 1 1 d . . . .
H32 H 0.1286 0.7984 0.3786 0.053 Uiso 1 1 calc R . . .
C33 C 0.1987(2) 0.74280(13) 0.44338(10) 0.0347(6) Uani 1 1 d . . . .
C34 C 0.3066(2) 0.63466(13) 0.56483(10) 0.0338(6) Uani 1 1 d . . . .
C35 C 0.4305(3) 0.61682(15) 0.58446(12) 0.0432(7) Uani 1 1 d . . . .
H35 H 0.5038 0.6366 0.5690 0.052 Uiso 1 1 calc R . . .
C36 C 0.4460(3) 0.56986(17) 0.62680(13) 0.0546(8) Uani 1 1 d . . . .
H36 H 0.5297 0.5590 0.6400 0.066 Uiso 1 1 calc R . . .
C37 C 0.3382(3) 0.53913(18) 0.64955(14) 0.0626(9) Uani 1 1 d . . . .
H37 H 0.3490 0.5070 0.6776 0.075 Uiso 1 1 calc R . . .
C38 C 0.2143(3) 0.55608(18) 0.63077(14) 0.0626(9) Uani 1 1 d . . . .
H38 H 0.1412 0.5353 0.6460 0.075 Uiso 1 1 calc R . . .
C39 C 0.1992(3) 0.60406(16) 0.58924(12) 0.0497(7) Uani 1 1 d . . . .
H39 H 0.1158 0.6162 0.5773 0.060 Uiso 1 1 calc R . . .
C40 C 0.5541(2) 0.84813(14) 0.53631(11) 0.0384(6) Uani 1 1 d . . . .
C41 C 0.7069(3) 0.85669(17) 0.54673(14) 0.0537(8) Uani 1 1 d . . . .
C42 C 0.5089(2) 0.89021(14) 0.58641(11) 0.0383(6) Uani 1 1 d . . . .
C43 C 0.4867(3) 0.96396(15) 0.58528(13) 0.0507(7) Uani 1 1 d . . . .
H43 H 0.4966 0.9878 0.5529 0.061 Uiso 1 1 calc R . . .
C44 C 0.4501(3) 1.00257(18) 0.63160(15) 0.0612(9) Uani 1 1 d . . . .
H44 H 0.4349 1.0522 0.6298 0.073 Uiso 1 1 calc R . . .
C45 C 0.4353(3) 0.9697(2) 0.68054(14) 0.0633(9) Uani 1 1 d . . . .
C46 C 0.4548(3) 0.8952(2) 0.68087(14) 0.0660(9) Uani 1 1 d . . . .
H46 H 0.4425 0.8710 0.7129 0.079 Uiso 1 1 calc R . . .
C47 C 0.4922(3) 0.85549(17) 0.63464(12) 0.0531(8) Uani 1 1 d . . . .
H47 H 0.5060 0.8056 0.6361 0.064 Uiso 1 1 calc R . . .
C48 C 0.3994(4) 1.0134(3) 0.73238(16) 0.1016(14) Uani 1 1 d . . . .
H48A H 0.4789 1.0433 0.7558 0.152 Uiso 1 1 calc GR . . .
H48B H 0.3571 0.9780 0.7544 0.152 Uiso 1 1 calc GR . . .
H48C H 0.3396 1.0466 0.7197 0.152 Uiso 1 1 calc GR . . .
F7 F -0.21209(17) 0.59654(11) 0.26171(8) 0.0702(5) Uani 1 1 d . . . .
F8 F -0.22677(15) 0.56672(10) 0.17090(7) 0.0653(5) Uani 1 1 d . . . .
F9 F -0.20925(16) 0.48160(10) 0.22748(8) 0.0646(5) Uani 1 1 d . . . .
O3 O 0.03053(17) 0.55120(10) 0.28404(7) 0.0405(4) Uani 1 1 d . . . .
N5 N 0.2103(2) 0.65096(12) 0.28878(9) 0.0379(5) Uani 1 1 d . . . .
N6 N 0.0158(2) 0.65453(12) 0.22553(9) 0.0423(5) Uani 1 1 d . . . .
C49 C 0.1285(3) 0.68763(14) 0.25435(11) 0.0403(6) Uani 1 1 d . . . .
H49 H 0.1568 0.7390 0.2520 0.048 Uiso 1 1 calc R . . .
C50 C 0.1582(2) 0.58289(14) 0.30712(10) 0.0348(6) Uani 1 1 d . . . .
C51 C 0.2449(2) 0.56380(14) 0.34984(11) 0.0379(6) Uani 1 1 d . . . .
C52 C 0.3619(3) 0.62387(15) 0.35916(11) 0.0409(6) Uani 1 1 d . . . .
C53 C 0.3377(2) 0.67787(15) 0.32132(11) 0.0400(6) Uani 1 1 d . . . .
C54 C 0.4306(3) 0.74070(16) 0.31718(13) 0.0524(7) Uani 1 1 d . . . .
H54 H 0.4115 0.7750 0.2916 0.063 Uiso 1 1 calc R . . .
C55 C 0.5534(3) 0.75034(19) 0.35273(15) 0.0655(9) Uani 1 1 d . . . .
H55 H 0.6183 0.7923 0.3515 0.079 Uiso 1 1 calc R . . .
C56 C 0.5811(3) 0.6982(2) 0.39022(15) 0.0678(10) Uani 1 1 d . . . .
H56 H 0.6647 0.7059 0.4136 0.081 Uiso 1 1 calc R . . .
C57 C 0.4881(3) 0.63537(17) 0.39371(13) 0.0538(8) Uani 1 1 d . . . .
H57 H 0.5090 0.6008 0.4189 0.065 Uiso 1 1 calc R . . .
C58 C 0.2246(3) 0.49701(15) 0.38121(11) 0.0384(6) Uani 1 1 d . . . .
C59 C 0.2757(3) 0.50398(17) 0.44011(12) 0.0543(8) Uani 1 1 d . . . .
H59 H 0.3210 0.5511 0.4594 0.065 Uiso 1 1 calc R . . .
C60 C 0.2600(3) 0.44212(19) 0.47005(13) 0.0639(9) Uani 1 1 d . . . .
H60 H 0.2941 0.4479 0.5092 0.077 Uiso 1 1 calc R . . .
C61 C 0.1937(3) 0.37159(19) 0.44190(15) 0.0632(9) Uani 1 1 d . . . .
H61 H 0.1836 0.3296 0.4618 0.076 Uiso 1 1 calc R . . .
C62 C 0.1432(3) 0.36417(18) 0.38452(14) 0.0626(9) Uani 1 1 d . . . .
H62 H 0.0983 0.3168 0.3655 0.075 Uiso 1 1 calc R . . .
C63 C 0.1577(3) 0.42585(16) 0.35433(13) 0.0515(7) Uani 1 1 d . . . .
H63 H 0.1219 0.4195 0.3153 0.062 Uiso 1 1 calc R . . .
C64 C -0.0151(2) 0.57335(14) 0.22777(10) 0.0364(6) Uani 1 1 d . . . .
C65 C -0.1676(3) 0.55385(17) 0.22206(12) 0.0462(7) Uani 1 1 d . . . .
C66 C 0.0317(2) 0.52657(15) 0.18040(11) 0.0393(6) Uani 1 1 d . . . .
C67 C 0.0383(3) 0.45041(16) 0.18352(13) 0.0545(8) Uani 1 1 d . . . .
H67 H 0.0188 0.4284 0.2156 0.065 Uiso 1 1 calc R . . .
C68 C 0.0744(3) 0.40677(19) 0.13833(17) 0.0703(10) Uani 1 1 d . . . .
H68 H 0.0791 0.3558 0.1410 0.084 Uiso 1 1 calc R . . .
C69 C 0.1031(3) 0.4371(2) 0.08983(16) 0.0673(10) Uani 1 1 d . . . .
C70 C 0.0979(3) 0.5126(2) 0.08767(14) 0.0685(9) Uani 1 1 d . . . .
H70 H 0.1186 0.5345 0.0557 0.082 Uiso 1 1 calc R . . .
C71 C 0.0625(3) 0.55773(18) 0.13206(13) 0.0532(7) Uani 1 1 d . . . .
H71 H 0.0595 0.6089 0.1293 0.064 Uiso 1 1 calc R . . .
C72 C 0.1360(4) 0.3875(3) 0.04047(18) 0.1096(16) Uani 1 1 d . . . .
H72A H 0.1810 0.3487 0.0551 0.164 Uiso 1 1 calc GR . . .
H72B H 0.1927 0.4184 0.0203 0.164 Uiso 1 1 calc GR . . .
H72C H 0.0552 0.3639 0.0147 0.164 Uiso 1 1 calc GR . . .
F10 F -0.22033(16) 0.42787(10) 0.05708(9) 0.0713(5) Uani 1 1 d . . . .
F11 F -0.23890(18) 0.31958(12) 0.00565(9) 0.0826(6) Uani 1 1 d . . . .
F12 F -0.23856(16) 0.32437(10) 0.09589(8) 0.0710(5) Uani 1 1 d . . . .
O4 O -0.48204(16) 0.26850(9) 0.03573(7) 0.0399(4) Uani 1 1 d . . . .
N7 N -0.65717(19) 0.28793(11) -0.03354(9) 0.0342(5) Uani 1 1 d . . . .
N8 N -0.4658(2) 0.38062(12) -0.01492(10) 0.0437(5) Uani 1 1 d . . . .
C73 C -0.5765(3) 0.34927(13) -0.04630(11) 0.0378(6) Uani 1 1 d . . . .
H73 H -0.6039 0.3694 -0.0798 0.045 Uiso 1 1 calc R . . .
C74 C -0.6113(2) 0.24719(13) 0.01010(10) 0.0326(6) Uani 1 1 d . . . .
C75 C -0.7044(2) 0.18678(13) 0.01456(10) 0.0323(6) Uani 1 1 d . . . .
C76 C -0.8183(2) 0.18839(13) -0.02991(10) 0.0320(5) Uani 1 1 d . . . .
C77 C -0.7867(2) 0.25132(13) -0.05917(10) 0.0326(6) Uani 1 1 d . . . .
C78 C -0.8744(3) 0.27092(14) -0.10282(11) 0.0407(6) Uani 1 1 d . . . .
H78 H -0.8516 0.3136 -0.1208 0.049 Uiso 1 1 calc R . . .
C79 C -0.9973(3) 0.22426(16) -0.11853(12) 0.0488(7) Uani 1 1 d . . . .
H79 H -1.0584 0.2349 -0.1485 0.059 Uiso 1 1 calc R . . .
C80 C -1.0318(3) 0.16196(16) -0.09071(12) 0.0493(7) Uani 1 1 d . . . .
H80 H -1.1160 0.1319 -0.1021 0.059 Uiso 1 1 calc R . . .
C81 C -0.9442(2) 0.14326(14) -0.04646(11) 0.0409(6) Uani 1 1 d . . . .
H81 H -0.9690 0.1013 -0.0281 0.049 Uiso 1 1 calc R . . .
C82 C -0.6944(2) 0.12934(14) 0.05458(11) 0.0346(6) Uani 1 1 d . . . .
C83 C -0.6586(3) 0.15057(17) 0.11337(12) 0.0530(8) Uani 1 1 d . . . .
H83 H -0.6384 0.2021 0.1282 0.064 Uiso 1 1 calc R . . .
C84 C -0.6527(3) 0.0955(2) 0.15055(14) 0.0665(9) Uani 1 1 d . . . .
H84 H -0.6286 0.1106 0.1900 0.080 Uiso 1 1 calc R . . .
C85 C -0.6817(3) 0.02015(19) 0.12953(15) 0.0615(9) Uani 1 1 d . . . .
H85 H -0.6778 -0.0165 0.1545 0.074 Uiso 1 1 calc R . . .
C86 C -0.7171(3) -0.00195(16) 0.07114(14) 0.0547(8) Uani 1 1 d . . . .
H86 H -0.7368 -0.0536 0.0567 0.066 Uiso 1 1 calc R . . .
C87 C -0.7234(3) 0.05210(14) 0.03408(12) 0.0461(7) Uani 1 1 d . . . .
H87 H -0.7476 0.0365 -0.0053 0.055 Uiso 1 1 calc R . . .
C88 C -0.4329(2) 0.35031(14) 0.03857(11) 0.0389(6) Uani 1 1 d . . . .
C89 C -0.2805(3) 0.35553(17) 0.04947(15) 0.0541(8) Uani 1 1 d . . . .
C90 C -0.4776(2) 0.39404(14) 0.08830(11) 0.0367(6) Uani 1 1 d . . . .
C91 C -0.4787(3) 0.36448(16) 0.13978(12) 0.0487(7) Uani 1 1 d . . . .
H91 H -0.4530 0.3176 0.1439 0.058 Uiso 1 1 calc R . . .
C92 C -0.5182(3) 0.40483(18) 0.18534(13) 0.0574(8) Uani 1 1 d . . . .
H92 H -0.5198 0.3840 0.2195 0.069 Uiso 1 1 calc R . . .
C93 C -0.5549(3) 0.47505(18) 0.18110(13) 0.0520(7) Uani 1 1 d . . . .
C94 C -0.5539(3) 0.50298(16) 0.12934(13) 0.0514(7) Uani 1 1 d . . . .
H94 H -0.5800 0.5498 0.1251 0.062 Uiso 1 1 calc R . . .
C95 C -0.5154(3) 0.46385(15) 0.08373(12) 0.0447(7) Uani 1 1 d . . . .
H95 H -0.5148 0.4847 0.0496 0.054 Uiso 1 1 calc R . . .
C96 C -0.5948(3) 0.5194(2) 0.23107(15) 0.0811(11) Uani 1 1 d . . . .
H96A H -0.5171 0.5512 0.2544 0.122 Uiso 1 1 calc GR . . .
H96B H -0.6361 0.4845 0.2537 0.122 Uiso 1 1 calc GR . . .
H96C H -0.6566 0.5508 0.2169 0.122 Uiso 1 1 calc GR . . .
O5 O 0.9821(5) 0.7438(2) 0.74861(17) 0.1562(15) Uani 1 1 d . U . .
C97 C 1.2067(8) 0.7333(4) 0.7513(3) 0.187(3) Uani 1 1 d . U A 1
H97A H 1.2100 0.7376 0.7116 0.281 Uiso 1 1 calc GR U A 1
H97B H 1.1884 0.6803 0.7563 0.281 Uiso 1 1 calc GR . A 1
H97C H 1.2908 0.7571 0.7745 0.281 Uiso 1 1 calc GR . A 1
C98 C 1.1072(9) 0.7692(4) 0.7677(3) 0.184(3) Uani 1 1 d . U A 1
H98A H 1.1194 0.7729 0.8093 0.220 Uiso 1 1 calc R . A 1
H98B H 1.1253 0.8210 0.7587 0.220 Uiso 1 1 calc R . A 1
C99 C 0.8800(8) 0.7755(4) 0.7632(3) 0.168(2) Uani 1 1 d . U B 2
H99A H 0.8877 0.7778 0.8046 0.202 Uiso 1 1 calc R . B 2
H99B H 0.8950 0.8279 0.7551 0.202 Uiso 1 1 calc R . B 2
C100 C 0.7520(8) 0.7452(4) 0.7400(3) 0.199(3) Uani 1 1 d . U B 2
H10A H 0.7485 0.7159 0.7035 0.299 Uiso 1 1 calc GR . B 2
H10B H 0.7018 0.7855 0.7350 0.299 Uiso 1 1 calc GR . B 2
H10C H 0.7147 0.7126 0.7652 0.299 Uiso 1 1 calc GR . B 2

loop_
_atom_site_aniso_label
_atom_site_aniso_U_11
_atom_site_aniso_U_22
_atom_site_aniso_U_33
_atom_site_aniso_U_23
_atom_site_aniso_U_13
_atom_site_aniso_U_12
F1 0.0571(11) 0.0938(14) 0.0844(15) 0.0065(12) 0.0212(10) 0.0259(11)
F2 0.0473(10) 0.0975(14) 0.0690(13) 0.0237(11) -0.0130(9) 0.0130(10)
F3 0.0467(10) 0.0689(12) 0.0999(16) 0.0223(11) -0.0006(10) -0.0031(9)
O1 0.0376(10) 0.0519(11) 0.0401(11) 0.0097(9) -0.0025(8) 0.0043(9)
N1 0.0394(12) 0.0442(13) 0.0351(13) 0.0023(10) 0.0023(10) 0.0062(10)
N2 0.0508(14) 0.0423(13) 0.0415(14) 0.0078(11) -0.0006(11) 0.0112(11)
C1 0.0523(17) 0.0377(15) 0.0434(17) 0.0070(13) 0.0059(14) 0.0127(14)
C2 0.0393(15) 0.0409(15) 0.0321(15) 0.0025(12) 0.0065(12) 0.0097(12)
C3 0.0376(14) 0.0485(16) 0.0305(15) -0.0002(12) 0.0087(12) 0.0138(13)
C4 0.0364(15) 0.0506(16) 0.0344(15) -0.0077(12) 0.0063(12) 0.0134(13)
C5 0.0392(15) 0.0475(16) 0.0395(16) -0.0052(13) 0.0087(13) 0.0101(13)
C6 0.0510(18) 0.0514(18) 0.061(2) -0.0046(15) 0.0158(16) 0.0037(15)
C7 0.0435(19) 0.064(2) 0.086(3) -0.0194(19) 0.0086(18) -0.0025(16)
C8 0.0404(18) 0.077(2) 0.075(3) -0.023(2) -0.0088(16) 0.0120(18)
C9 0.0449(17) 0.062(2) 0.0507(19) -0.0068(15) 0.0001(14) 0.0175(16)
C10 0.0458(16) 0.0493(16) 0.0326(15) 0.0015(12) 0.0074(12) 0.0166(13)
C11 0.0537(18) 0.068(2) 0.0511(19) 0.0081(16) 0.0075(15) 0.0248(16)
C12 0.090(3) 0.067(2) 0.071(2) 0.0192(19) 0.009(2) 0.039(2)
C13 0.084(3) 0.058(2) 0.075(3) 0.0233(18) 0.022(2) 0.0177(19)
C14 0.065(2) 0.060(2) 0.068(2) 0.0145(17) 0.0217(18) 0.0107(17)
C15 0.0515(18) 0.0546(18) 0.0463(18) 0.0049(14) 0.0058(14) 0.0147(15)
C16 0.0425(15) 0.0424(15) 0.0364(16) 0.0087(12) -0.0032(12) 0.0077(12)
C17 0.0460(17) 0.0538(19) 0.057(2) 0.0126(16) 0.0001(15) 0.0129(15)
C18 0.0364(14) 0.0473(16) 0.0437(17) -0.0006(13) -0.0052(12) 0.0086(12)
C19 0.0595(19) 0.0528(18) 0.065(2) -0.0045(16) -0.0006(16) 0.0099(15)
C20 0.062(2) 0.062(2) 0.097(3) -0.022(2) -0.011(2) 0.0219(17)
C21 0.0471(18) 0.099(3) 0.071(2) -0.030(2) -0.0040(17) 0.0211(19)
C22 0.063(2) 0.104(3) 0.060(2) -0.009(2) 0.0083(17) 0.019(2)
C23 0.0557(18) 0.070(2) 0.050(2) -0.0003(16) 0.0042(15) 0.0143(16)
C24 0.083(3) 0.159(4) 0.121(4) -0.072(3) 0.008(3) 0.041(3)
F4 0.0501(10) 0.0568(11) 0.0969(15) 0.0009(10) 0.0111(10) -0.0167(9)
F5 0.0552(11) 0.0936(15) 0.0946(16) -0.0162(12) 0.0311(11) 0.0058(10)
F6 0.0426(10) 0.0821(13) 0.0839(14) 0.0185(11) -0.0053(9) 0.0064(9)
O2 0.0355(10) 0.0317(9) 0.0459(11) 0.0051(8) 0.0021(8) 0.0009(8)
N3 0.0404(12) 0.0331(11) 0.0343(12) 0.0070(9) 0.0047(10) 0.0043(10)
N4 0.0539(15) 0.0388(12) 0.0392(14) 0.0063(10) 0.0068(11) -0.0022(11)
C25 0.0548(17) 0.0360(15) 0.0343(15) 0.0079(12) 0.0090(13) 0.0068(13)
C26 0.0355(14) 0.0281(13) 0.0328(14) 0.0014(11) 0.0035(11) 0.0064(11)
C27 0.0343(13) 0.0306(13) 0.0321(14) 0.0042(11) 0.0065(11) 0.0078(11)
C28 0.0358(14) 0.0358(14) 0.0330(14) 0.0027(11) 0.0068(11) 0.0101(11)
C29 0.0358(14) 0.0460(16) 0.0448(17) 0.0065(13) 0.0048(12) 0.0033(12)
C30 0.0357(15) 0.0616(19) 0.057(2) 0.0033(16) -0.0022(14) 0.0019(14)
C31 0.0471(17) 0.064(2) 0.0423(18) 0.0088(15) -0.0063(14) 0.0119(15)
C32 0.0494(17) 0.0508(17) 0.0328(15) 0.0088(13) 0.0023(13) 0.0125(14)
C33 0.0367(14) 0.0358(14) 0.0313(14) 0.0018(11) 0.0058(11) 0.0080(11)
C34 0.0379(14) 0.0288(13) 0.0339(15) 0.0032(11) 0.0058(11) 0.0049(11)
C35 0.0372(15) 0.0480(16) 0.0468(17) 0.0108(13) 0.0105(13) 0.0090(13)
C36 0.0483(17) 0.0632(19) 0.059(2) 0.0238(16) 0.0071(15) 0.0216(15)
C37 0.066(2) 0.068(2) 0.063(2) 0.0376(18) 0.0157(17) 0.0156(17)
C38 0.0546(19) 0.078(2) 0.061(2) 0.0327(18) 0.0192(16) 0.0070(17)
C39 0.0404(16) 0.0632(19) 0.0499(18) 0.0180(15) 0.0112(14) 0.0120(14)
C40 0.0394(15) 0.0329(14) 0.0405(16) 0.0040(12) 0.0080(12) -0.0009(12)
C41 0.0466(17) 0.0468(18) 0.064(2) 0.0005(16) 0.0128(16) -0.0011(15)
C42 0.0340(14) 0.0386(15) 0.0374(16) -0.0010(12) 0.0022(12) 0.0000(12)
C43 0.0546(18) 0.0400(16) 0.0541(19) 0.0014(14) 0.0088(15) 0.0020(14)
C44 0.0554(19) 0.0527(19) 0.070(2) -0.0125(17) 0.0085(17) 0.0110(15)
C45 0.0409(17) 0.087(3) 0.053(2) -0.0211(18) 0.0033(15) 0.0103(17)
C46 0.064(2) 0.094(3) 0.0390(19) 0.0098(18) 0.0090(16) 0.0119(19)
C47 0.0613(19) 0.0566(18) 0.0421(18) 0.0103(15) 0.0064(15) 0.0131(15)
C48 0.078(3) 0.143(4) 0.077(3) -0.038(3) 0.014(2) 0.034(3)
F7 0.0531(11) 0.0899(14) 0.0721(13) 0.0042(11) 0.0212(9) 0.0201(10)
F8 0.0399(9) 0.0939(14) 0.0571(11) 0.0249(10) -0.0101(8) 0.0062(9)
F9 0.0464(10) 0.0659(11) 0.0757(13) 0.0199(10) 0.0041(9) -0.0071(9)
O3 0.0391(10) 0.0459(10) 0.0329(10) 0.0089(8) -0.0019(8) 0.0030(8)
N5 0.0363(12) 0.0414(12) 0.0329(12) 0.0021(10) 0.0006(10) 0.0057(10)
N6 0.0430(13) 0.0423(13) 0.0397(13) 0.0078(10) 0.0006(11) 0.0077(11)
C49 0.0460(16) 0.0354(14) 0.0387(16) 0.0058(12) 0.0051(13) 0.0069(13)
C50 0.0356(14) 0.0399(15) 0.0277(14) 0.0004(11) 0.0044(11) 0.0075(12)
C51 0.0390(14) 0.0437(15) 0.0297(14) -0.0051(12) 0.0004(11) 0.0159(12)
C52 0.0379(15) 0.0466(16) 0.0355(15) -0.0093(12) 0.0019(12) 0.0136(13)
C53 0.0356(14) 0.0452(16) 0.0368(16) -0.0079(12) 0.0058(12) 0.0091(13)
C54 0.0475(17) 0.0515(18) 0.0539(19) -0.0067(14) 0.0130(15) 0.0008(15)
C55 0.0435(18) 0.068(2) 0.074(2) -0.0168(19) 0.0068(17) -0.0026(16)
C56 0.0393(17) 0.082(2) 0.069(2) -0.0214(19) -0.0109(16) 0.0130(18)
C57 0.0453(17) 0.060(2) 0.0500(19) -0.0087(15) -0.0067(14) 0.0179(16)
C58 0.0417(15) 0.0443(15) 0.0319(15) -0.0001(12) 0.0050(12) 0.0210(13)
C59 0.072(2) 0.0561(18) 0.0362(17) -0.0021(14) 0.0024(15) 0.0284(16)
C60 0.089(2) 0.072(2) 0.0395(18) 0.0140(17) 0.0100(17) 0.038(2)
C61 0.076(2) 0.066(2) 0.061(2) 0.0242(18) 0.0226(19) 0.0309(19)
C62 0.072(2) 0.0540(19) 0.062(2) 0.0092(17) 0.0095(18) 0.0122(17)
C63 0.0539(18) 0.0559(19) 0.0413(17) 0.0030(14) 0.0000(14) 0.0107(15)
C64 0.0361(14) 0.0401(15) 0.0300(14) 0.0082(11) -0.0030(11) 0.0049(12)
C65 0.0407(16) 0.0541(18) 0.0439(18) 0.0131(14) 0.0038(13) 0.0080(14)
C66 0.0311(13) 0.0472(16) 0.0346(15) 0.0010(12) -0.0044(11) 0.0054(12)
C67 0.0561(18) 0.0475(18) 0.053(2) -0.0017(15) -0.0050(15) 0.0088(15)
C68 0.059(2) 0.055(2) 0.083(3) -0.0206(19) -0.0148(19) 0.0179(17)
C69 0.0418(18) 0.089(3) 0.062(2) -0.023(2) -0.0017(16) 0.0148(18)
C70 0.055(2) 0.101(3) 0.049(2) -0.0016(19) 0.0137(16) 0.015(2)
C71 0.0472(17) 0.0634(19) 0.0471(19) 0.0033(15) 0.0062(14) 0.0094(15)
C72 0.074(3) 0.142(4) 0.100(3) -0.051(3) 0.014(2) 0.030(3)
F10 0.0440(10) 0.0575(11) 0.0994(15) 0.0018(10) 0.0036(9) -0.0148(9)
F11 0.0518(11) 0.0960(15) 0.0958(16) -0.0180(12) 0.0240(11) 0.0104(10)
F12 0.0454(10) 0.0749(12) 0.0865(14) 0.0167(11) -0.0101(9) 0.0103(9)
O4 0.0363(10) 0.0305(9) 0.0481(11) 0.0049(8) -0.0021(8) 0.0021(8)
N7 0.0360(11) 0.0283(11) 0.0367(12) 0.0067(9) 0.0043(9) 0.0017(9)
N8 0.0480(14) 0.0359(12) 0.0426(14) 0.0060(10) 0.0069(11) -0.0051(11)
C73 0.0452(15) 0.0322(14) 0.0346(15) 0.0059(11) 0.0072(12) 0.0018(12)
C74 0.0342(13) 0.0291(13) 0.0337(14) 0.0049(11) 0.0030(11) 0.0058(11)
C75 0.0357(13) 0.0301(13) 0.0308(14) 0.0026(10) 0.0067(11) 0.0055(11)
C76 0.0357(14) 0.0311(13) 0.0281(14) 0.0010(10) 0.0063(11) 0.0044(11)
C77 0.0339(13) 0.0300(13) 0.0319(14) 0.0015(11) 0.0040(11) 0.0036(11)
C78 0.0474(16) 0.0376(14) 0.0358(16) 0.0091(12) 0.0041(13) 0.0048(13)
C79 0.0465(17) 0.0582(18) 0.0379(17) 0.0117(14) -0.0049(13) 0.0070(14)
C80 0.0390(15) 0.0560(18) 0.0476(18) 0.0083(14) 0.0007(13) -0.0008(13)
C81 0.0395(15) 0.0403(15) 0.0402(16) 0.0066(12) 0.0065(12) -0.0013(12)
C82 0.0320(13) 0.0372(14) 0.0351(15) 0.0094(11) 0.0069(11) 0.0034(11)
C83 0.065(2) 0.0509(17) 0.0381(17) 0.0047(14) 0.0018(15) 0.0048(15)
C84 0.082(2) 0.077(2) 0.0376(18) 0.0183(17) -0.0004(16) 0.010(2)
C85 0.061(2) 0.062(2) 0.065(2) 0.0346(18) 0.0077(17) 0.0090(17)
C86 0.0605(19) 0.0406(16) 0.061(2) 0.0150(15) 0.0068(16) 0.0007(14)
C87 0.0559(18) 0.0382(15) 0.0424(17) 0.0070(13) 0.0072(14) 0.0040(13)
C88 0.0372(14) 0.0303(13) 0.0441(17) 0.0029(12) 0.0024(12) -0.0032(11)
C89 0.0401(16) 0.0493(18) 0.068(2) 0.0020(16) 0.0076(16) -0.0012(14)
C90 0.0313(13) 0.0352(14) 0.0381(16) 0.0031(12) -0.0016(11) -0.0019(11)
C91 0.0533(17) 0.0437(16) 0.0437(18) 0.0053(13) -0.0046(14) 0.0066(14)
C92 0.0577(19) 0.069(2) 0.0403(18) 0.0094(16) 0.0001(15) 0.0045(17)
C93 0.0339(15) 0.065(2) 0.051(2) -0.0061(15) 0.0031(13) 0.0049(14)
C94 0.0464(17) 0.0464(17) 0.060(2) 0.0005(15) 0.0063(15) 0.0103(14)
C95 0.0451(16) 0.0391(15) 0.0471(18) 0.0061(13) 0.0046(13) 0.0028(13)
C96 0.067(2) 0.113(3) 0.062(2) -0.017(2) 0.0125(18) 0.030(2)
O5 0.150(4) 0.167(4) 0.134(3) -0.024(3) 0.009(3) 0.019(3)
C97 0.178(7) 0.184(6) 0.200(7) 0.027(5) 0.021(5) 0.044(5)
C98 0.176(6) 0.168(5) 0.185(6) 0.012(5) -0.016(5) 0.021(5)
C99 0.173(6) 0.152(5) 0.162(5) -0.028(4) 0.013(5) 0.023(5)
C100 0.185(7) 0.216(7) 0.187(6) -0.050(5) 0.055(6) 0.036(6)

loop_
_atom_type_symbol
_atom_type_description
_atom_type_scat_dispersion_real
_atom_type_scat_dispersion_imag
_atom_type_scat_source
C C 0.0033 0.0016 'International Tables Vol C Tables 4.2.6.8 and 6.1.1.4'
H H 0.0000 0.0000 'International Tables Vol C Tables 4.2.6.8 and 6.1.1.4'
F F 0.0171 0.0103 'International Tables Vol C Tables 4.2.6.8 and 6.1.1.4'
N N 0.0061 0.0033 'International Tables Vol C Tables 4.2.6.8 and 6.1.1.4'
O O 0.0106 0.0060 'International Tables Vol C Tables 4.2.6.8 and 6.1.1.4'

loop_
_geom_angle_atom_site_label_1
_geom_angle_atom_site_label_2
_geom_angle_atom_site_label_3
_geom_angle
C2 O1 C16 113.58(19)
C1 N1 C2 119.6(2)
C1 N1 C5 131.4(2)
C2 N1 C5 107.8(2)
C1 N2 C16 115.3(2)
N2 C1 N1 123.2(2)
O1 C2 N1 117.3(2)
O1 C2 C3 130.8(2)
C3 C2 N1 111.8(2)
C2 C3 C4 105.0(2)
C2 C3 C10 126.4(2)
C4 C3 C10 128.6(2)
C5 C4 C3 108.6(2)
C9 C4 C3 133.8(3)
C9 C4 C5 117.7(3)
N1 C5 C4 106.8(2)
C6 C5 N1 129.6(3)
C6 C5 C4 123.6(3)
C7 C6 C5 116.8(3)
C6 C7 C8 121.1(3)
C9 C8 C7 121.6(3)
C8 C9 C4 119.2(3)
C11 C10 C3 121.5(3)
C11 C10 C15 117.4(3)
C15 C10 C3 121.1(2)
C12 C11 C10 120.8(3)
C13 C12 C11 120.9(3)
C12 C13 C14 119.4(3)
C13 C14 C15 120.5(3)
C14 C15 C10 120.9(3)
O1 C16 C17 101.8(2)
O1 C16 C18 110.7(2)
N2 C16 O1 113.4(2)
N2 C16 C17 106.3(2)
N2 C16 C18 112.3(2)
C18 C16 C17 111.8(2)
F1 C17 C16 112.4(3)
F2 C17 F1 106.8(2)
F2 C17 C16 110.2(2)
F3 C17 F1 106.7(3)
F3 C17 F2 107.7(2)
F3 C17 C16 112.7(2)
C19 C18 C16 119.7(3)
C23 C18 C16 121.8(2)
C23 C18 C19 118.4(3)
C18 C19 C20 119.6(3)
C21 C20 C19 121.8(3)
C20 C21 C24 119.8(4)
C22 C21 C20 117.9(3)
C22 C21 C24 122.3(4)
C21 C22 C23 121.5(4)
C18 C23 C22 120.8(3)
C26 O2 C40 112.49(17)
C25 N3 C26 119.9(2)
C25 N3 C33 132.0(2)
C26 N3 C33 108.04(19)
C25 N4 C40 116.0(2)
N4 C25 N3 123.6(2)
O2 C26 N3 116.9(2)
O2 C26 C27 131.0(2)
C27 C26 N3 111.9(2)
C26 C27 C28 105.0(2)
C26 C27 C34 126.5(2)
C28 C27 C34 128.5(2)
C29 C28 C27 134.0(2)
C29 C28 C33 117.5(2)
C33 C28 C27 108.5(2)
C30 C29 C28 119.0(3)
C29 C30 C31 121.6(3)
C32 C31 C30 121.1(3)
C31 C32 C33 117.4(3)
N3 C33 C28 106.6(2)
C32 C33 N3 130.0(2)
C32 C33 C28 123.4(2)
C35 C34 C27 121.2(2)
C35 C34 C39 118.0(2)
C39 C34 C27 120.8(2)
C36 C35 C34 120.7(2)
C37 C36 C35 120.4(3)
C36 C37 C38 119.9(3)
C37 C38 C39 119.7(3)
C38 C39 C34 121.3(3)
O2 C40 C41 102.7(2)
O2 C40 C42 110.0(2)
N4 C40 O2 113.9(2)
N4 C40 C41 106.8(2)
N4 C40 C42 112.3(2)
C42 C40 C41 110.7(2)
F4 C41 F5 107.2(2)
F4 C41 F6 107.8(3)
F4 C41 C40 110.6(2)
F5 C41 C40 112.4(3)
F6 C41 F5 106.7(3)
F6 C41 C40 111.7(2)
C43 C42 C40 120.9(2)
C43 C42 C47 118.8(3)
C47 C42 C40 120.3(2)
C44 C43 C42 120.5(3)
C43 C44 C45 121.7(3)
C44 C45 C46 117.4(3)
C44 C45 C48 121.6(3)
C46 C45 C48 121.0(4)
C45 C46 C47 121.6(3)
C42 C47 C46 119.9(3)
C50 O3 C64 113.65(18)
C49 N5 C50 120.0(2)
C49 N5 C53 130.2(2)
C50 N5 C53 108.2(2)
C49 N6 C64 114.7(2)
N6 C49 N5 123.0(2)
O3 C50 N5 117.1(2)
O3 C50 C51 131.1(2)
C51 C50 N5 111.5(2)
C50 C51 C52 105.3(2)
C50 C51 C58 127.5(2)
C52 C51 C58 127.2(2)
C53 C52 C51 108.6(2)
C57 C52 C51 134.0(3)
C57 C52 C53 117.2(3)
N5 C53 C52 106.4(2)
C54 C53 N5 129.7(3)
C54 C53 C52 123.7(3)
C53 C54 C55 117.0(3)
C54 C55 C56 120.9(3)
C57 C56 C55 121.6(3)
C56 C57 C52 119.5(3)
C59 C58 C51 120.1(2)
C63 C58 C51 122.4(2)
C63 C58 C59 117.5(3)
C60 C59 C58 121.2(3)
C59 C60 C61 120.0(3)
C62 C61 C60 119.3(3)
C61 C62 C63 121.0(3)
C62 C63 C58 121.0(3)
O3 C64 C65 102.06(19)
O3 C64 C66 111.14(19)
N6 C64 O3 113.9(2)
N6 C64 C65 105.9(2)
N6 C64 C66 112.5(2)
C66 C64 C65 110.7(2)
F7 C65 C64 112.0(2)
F8 C65 F7 107.0(2)
F8 C65 C64 110.3(2)
F9 C65 F7 107.1(2)
F9 C65 F8 107.9(2)
F9 C65 C64 112.3(2)
C67 C66 C64 120.1(2)
C67 C66 C71 118.6(3)
C71 C66 C64 121.2(2)
C66 C67 C68 119.7(3)
C69 C68 C67 121.9(3)
C68 C69 C72 120.7(4)
C70 C69 C68 117.7(3)
C70 C69 C72 121.6(4)
C69 C70 C71 121.8(3)
C66 C71 C70 120.2(3)
C74 O4 C88 113.06(17)
C73 N7 C74 120.6(2)
C73 N7 C77 131.4(2)
C74 N7 C77 107.95(18)
C73 N8 C88 115.7(2)
N8 C73 N7 123.6(2)
O4 C74 N7 116.8(2)
C75 C74 O4 131.3(2)
C75 C74 N7 111.4(2)
C74 C75 C76 105.5(2)
C74 C75 C82 128.2(2)
C76 C75 C82 126.3(2)
C77 C76 C75 108.4(2)
C81 C76 C75 133.5(2)
C81 C76 C77 118.1(2)
N7 C77 C76 106.7(2)
C78 C77 N7 129.8(2)
C78 C77 C76 123.5(2)
C79 C78 C77 116.8(2)
C78 C79 C80 121.3(3)
C81 C80 C79 121.6(3)
C80 C81 C76 118.8(2)
C83 C82 C75 121.5(2)
C83 C82 C87 118.0(2)
C87 C82 C75 120.5(2)
C82 C83 C84 120.7(3)
C85 C84 C83 120.3(3)
C84 C85 C86 119.7(3)
C85 C86 C87 120.3(3)
C86 C87 C82 120.9(3)
O4 C88 C89 102.8(2)
O4 C88 C90 109.9(2)
N8 C88 O4 114.3(2)
N8 C88 C89 106.0(2)
N8 C88 C90 112.2(2)
C90 C88 C89 111.2(2)
F10 C89 F11 107.6(3)
F10 C89 F12 108.1(2)
F10 C89 C88 110.2(2)
F11 C89 C88 112.1(3)
F12 C89 F11 106.8(3)
F12 C89 C88 111.8(2)
C91 C90 C88 120.1(2)
C95 C90 C88 121.3(2)
C95 C90 C91 118.5(3)
C90 C91 C92 120.1(3)
C93 C92 C91 121.5(3)
C92 C93 C96 121.4(3)
C94 C93 C92 117.3(3)
C94 C93 C96 121.4(3)
C95 C94 C93 122.0(3)
C94 C95 C90 120.5(3)
O5 C98 C97 123.1(8)
C100 C99 O5 121.7(7)

loop_
_geom_bond_atom_site_label_1
_geom_bond_atom_site_label_2
_geom_bond_distance
F1 C17 1.336(3)
F2 C17 1.333(3)
F3 C17 1.321(3)
O1 C2 1.350(3)
O1 C16 1.460(3)
N1 C1 1.371(3)
N1 C2 1.394(3)
N1 C5 1.403(3)
N2 C1 1.267(3)
N2 C16 1.447(3)
C2 C3 1.358(3)
C3 C4 1.459(4)
C3 C10 1.472(4)
C4 C5 1.409(4)
C4 C9 1.398(4)
C5 C6 1.382(4)
C6 C7 1.381(4)
C7 C8 1.389(5)
C8 C9 1.377(4)
C10 C11 1.392(4)
C10 C15 1.399(4)
C11 C12 1.385(4)
C12 C13 1.368(5)
C13 C14 1.372(4)
C14 C15 1.386(4)
C16 C17 1.527(4)
C16 C18 1.514(4)
C18 C19 1.386(4)
C18 C23 1.385(4)
C19 C20 1.398(5)
C20 C21 1.378(5)
C21 C22 1.364(5)
C21 C24 1.512(5)
C22 C23 1.387(4)
F4 C41 1.325(3)
F5 C41 1.331(3)
F6 C41 1.328(3)
O2 C26 1.355(3)
O2 C40 1.457(3)
N3 C25 1.371(3)
N3 C26 1.385(3)
N3 C33 1.404(3)
N4 C25 1.267(3)
N4 C40 1.444(3)
C26 C27 1.358(3)
C27 C28 1.460(3)
C27 C34 1.473(3)
C28 C29 1.398(3)
C28 C33 1.409(3)
C29 C30 1.377(4)
C30 C31 1.385(4)
C31 C32 1.369(4)
C32 C33 1.376(3)
C34 C35 1.389(3)
C34 C39 1.395(3)
C35 C36 1.384(3)
C36 C37 1.376(4)
C37 C38 1.379(4)
C38 C39 1.382(4)
C40 C41 1.538(4)
C40 C42 1.519(4)
C42 C43 1.377(3)
C42 C47 1.382(4)
C43 C44 1.375(4)
C44 C45 1.377(4)
C45 C46 1.380(4)
C45 C48 1.518(4)
C46 C47 1.386(4)
F7 C65 1.335(3)
F8 C65 1.332(3)
F9 C65 1.322(3)
O3 C50 1.352(3)
O3 C64 1.463(3)
N5 C49 1.373(3)
N5 C50 1.393(3)
N5 C53 1.399(3)
N6 C49 1.271(3)
N6 C64 1.445(3)
C50 C51 1.354(3)
C51 C52 1.454(4)
C51 C58 1.478(4)
C52 C53 1.412(4)
C52 C57 1.398(4)
C53 C54 1.379(4)
C54 C55 1.383(4)
C55 C56 1.388(4)
C56 C57 1.377(4)
C58 C59 1.401(4)
C58 C63 1.383(4)
C59 C60 1.379(4)
C60 C61 1.382(4)
C61 C62 1.366(4)
C62 C63 1.380(4)
C64 C65 1.538(4)
C64 C66 1.519(4)
C66 C67 1.384(4)
C66 C71 1.389(4)
C67 C68 1.395(4)
C68 C69 1.379(5)
C69 C70 1.368(5)
C69 C72 1.512(5)
C70 C71 1.392(4)
F10 C89 1.324(3)
F11 C89 1.333(3)
F12 C89 1.331(3)
O4 C74 1.353(3)
O4 C88 1.461(3)
N7 C73 1.360(3)
N7 C74 1.395(3)
N7 C77 1.403(3)
N8 C73 1.271(3)
N8 C88 1.447(3)
C74 C75 1.352(3)
C75 C76 1.457(3)
C75 C82 1.477(3)
C76 C77 1.406(3)
C76 C81 1.390(3)
C77 C78 1.378(3)
C78 C79 1.376(4)
C79 C80 1.382(4)
C80 C81 1.380(4)
C82 C83 1.384(4)
C82 C87 1.384(3)
C83 C84 1.393(4)
C84 C85 1.357(4)
C85 C86 1.377(4)
C86 C87 1.378(3)
C88 C89 1.540(4)
C88 C90 1.523(4)
C90 C91 1.385(4)
C90 C95 1.376(3)
C91 C92 1.390(4)
C92 C93 1.378(4)
C93 C94 1.377(4)
C93 C96 1.508(4)
C94 C95 1.375(4)
O5 C98 1.290(8)
O5 C99 1.350(7)
C97 C98 1.380(8)
C99 C100 1.349(8)
